data_4326035
loop_
_publ_author_name
'Kazuhiro Uemura'
'Masahiro Ebihara'

_publ_section_title
;
 One-Dimensionally Extended Paddlewheel Dirhodium Complexes from
 Metal-Metal Bonds with Diplatinum Complexes
;
_journal_name_full 'Inorganic Chemistry'
_journal_page_first 7919
_journal_page_last 7921
_journal_paper_doi 10.1021/ic200786k
_journal_volume 50
_journal_year 2011
_chemical_formula_sum 'C28 H76 F24 N12 O18 P4 Pt4 Rh2'
_chemical_formula_weight 2435.07
_chemical_name_systematic
; 
 ? 
;
_space_group_IT_number 2
_symmetry_cell_setting triclinic
_symmetry_space_group_name_Hall '-P 1'
_symmetry_space_group_name_H-M 'P -1'
_atom_sites_solution_hydrogens geom
_atom_sites_solution_primary direct
_atom_sites_solution_secondary difmap
_audit_creation_method SHELXL-97
_cell_angle_alpha 75.827(8)
_cell_angle_beta 81.424(9)
_cell_angle_gamma 64.918(6)
_cell_formula_units_Z 1
_cell_length_a 11.536(2)
_cell_length_b 12.599(2)
_cell_length_c 13.941(3)
_cell_measurement_reflns_used 4642
_cell_measurement_temperature 123(2)
_cell_measurement_theta_max 30.8607
_cell_measurement_theta_min 1.8225
_cell_volume 1776.9(6)
_computing_cell_refinement CRYSTALCLEAR
_computing_data_collection CRYSTALCLEAR
_computing_data_reduction CRYSTALCLEAR
_computing_molecular_graphics 'Yadokari-XG 2009 (Wakita, Nemoto et al., 2009)'
_computing_publication_material 'Yadokari-XG 2009 (Wakita, Nemoto et al., 2009)'
_computing_structure_refinement 'SHELXL-97 (Sheldrick, 1997)'
_computing_structure_solution 'SHELXS-97 (Sheldrick, 1990)'
_diffrn_ambient_temperature 123(2)
_diffrn_detector_area_resol_mean 14.6199
_diffrn_measured_fraction_theta_full 0.985
_diffrn_measured_fraction_theta_max 0.985
_diffrn_measurement_device_type 'Rigaku/MSC Mercury CCD'
_diffrn_measurement_method dtprofit.ref
_diffrn_radiation_monochromator 'Graphite Monochromator'
_diffrn_radiation_source 'Rotating Anode'
_diffrn_radiation_type MoK\a
_diffrn_radiation_wavelength 0.71070
_diffrn_reflns_av_R_equivalents 0.0411
_diffrn_reflns_av_sigmaI/netI 0.0902
_diffrn_reflns_limit_h_max 12
_diffrn_reflns_limit_h_min -14
_diffrn_reflns_limit_k_max 12
_diffrn_reflns_limit_k_min -16
_diffrn_reflns_limit_l_max 18
_diffrn_reflns_limit_l_min -14
_diffrn_reflns_number 14495
_diffrn_reflns_theta_full 27.50
_diffrn_reflns_theta_max 27.50
_diffrn_reflns_theta_min 3.02
_exptl_absorpt_coefficient_mu 8.511
_exptl_absorpt_correction_T_max 0.6756
_exptl_absorpt_correction_T_min 0.4832
_exptl_absorpt_correction_type empirical
_exptl_absorpt_process_details REQABA
_exptl_crystal_colour green
_exptl_crystal_density_diffrn 2.275
_exptl_crystal_description block
_exptl_crystal_F_000 1150
_exptl_crystal_size_max 0.10
_exptl_crystal_size_mid 0.10
_exptl_crystal_size_min 0.05
_refine_diff_density_max 6.185
_refine_diff_density_min -2.225
_refine_diff_density_rms 0.302
_refine_ls_extinction_method none
_refine_ls_goodness_of_fit_ref 1.095
_refine_ls_hydrogen_treatment constr
_refine_ls_matrix_type full
_refine_ls_number_parameters 412
_refine_ls_number_reflns 8029
_refine_ls_number_restraints 1
_refine_ls_restrained_S_all 1.100
_refine_ls_R_factor_all 0.0806
_refine_ls_R_factor_gt 0.0598
_refine_ls_shift/su_max 0.000
_refine_ls_shift/su_mean 0.000
_refine_ls_structure_factor_coef Fsqd
_refine_ls_weighting_details 'calc w=1/[\s^2^(Fo^2^)+(0.0526P)^2^+23.3743P] where P=(Fo^2^+2Fc^2^)/3'
_refine_ls_weighting_scheme calc
_refine_ls_wR_factor_gt 0.1387
_refine_ls_wR_factor_ref 0.1608
_reflns_number_gt 6118
_reflns_number_total 8029
_reflns_threshold_expression >2sigma(I)
_cod_data_source_file ic200786k_si_003.cif
_cod_data_source_block 2
_cod_original_cell_volume 1777.0(6)
_cod_database_code 4326035

loop_
_symmetry_equiv_pos_as_xyz
'x, y, z'
'-x, -y, -z'

loop_
_atom_site_label
_atom_site_type_symbol
_atom_site_fract_x
_atom_site_fract_y
_atom_site_fract_z
_atom_site_U_iso_or_equiv
_atom_site_adp_type
_atom_site_occupancy
_atom_site_symmetry_multiplicity
_atom_site_calc_flag
_atom_site_refinement_flags
Pt1 Pt 0.02253(4) 0.05519(4) 0.39079(3) 0.02453(13) Uani 1 1 d .
Pt2 Pt 0.04437(4) 0.20326(4) 0.19603(3) 0.02256(13) Uani 1 1 d .
Rh1 Rh 0.01500(8) 0.41088(8) 0.06067(6) 0.0220(2) Uani 1 1 d .
P1 P 0.1772(4) 0.7601(4) 0.1772(3) 0.0431(9) Uani 1 1 d .
O1 O 0.1217(8) 0.1345(8) 0.4325(5) 0.0313(19) Uani 1 1 d .
O4 O 0.0878(7) 0.3154(7) -0.0463(5) 0.0215(16) Uani 1 1 d .
O6 O -0.0558(8) 0.5153(7) 0.1644(5) 0.0279(18) Uani 1 1 d .
O3 O -0.1663(8) 0.4373(7) 0.0380(5) 0.0266(17) Uani 1 1 d .
O2 O -0.1436(8) 0.2024(7) 0.4038(5) 0.0295(19) Uani 1 1 d .
O5 O 0.1942(8) 0.3943(8) 0.0791(6) 0.0293(18) Uani 1 1 d .
F1 F 0.2028(10) 0.8733(8) 0.1866(6) 0.057(2) Uani 1 1 d .
N2 N 0.1888(10) -0.0926(9) 0.3906(7) 0.029(2) Uani 1 1 d .
H24 H 0.2070 -0.1329 0.4540 0.043 Uiso 1 1 calc R
H25 H 0.2535 -0.0703 0.3622 0.043 Uiso 1 1 calc R
H26 H 0.1806 -0.1409 0.3555 0.043 Uiso 1 1 calc R
N1 N -0.0808(10) -0.0277(10) 0.3593(7) 0.033(2) Uani 1 1 d .
H21 H -0.1587 0.0280 0.3385 0.050 Uiso 1 1 calc R
H22 H -0.0917 -0.0793 0.4147 0.050 Uiso 1 1 calc R
H23 H -0.0382 -0.0690 0.3107 0.050 Uiso 1 1 calc R
N5 N 0.1176(10) 0.2618(10) 0.2845(7) 0.031(2) Uani 1 1 d .
H10 H 0.1348 0.3241 0.2549 0.037 Uiso 1 1 calc R
N6 N -0.1352(9) 0.2948(9) 0.2443(7) 0.028(2) Uani 1 1 d .
H20 H -0.1848 0.3484 0.1977 0.034 Uiso 1 1 calc R
F3 F 0.1473(9) 0.6496(9) 0.1690(7) 0.061(3) Uani 1 1 d .
N4 N 0.2282(10) 0.1248(9) 0.1364(7) 0.030(2) Uani 1 1 d .
H30 H 0.2741 0.0576 0.1798 0.045 Uiso 1 1 calc R
H31 H 0.2664 0.1771 0.1246 0.045 Uiso 1 1 calc R
H32 H 0.2251 0.1051 0.0785 0.045 Uiso 1 1 calc R
N3 N -0.0285(10) 0.1519(10) 0.0967(6) 0.030(2) Uani 1 1 d .
H27 H -0.1156 0.1889 0.0998 0.045 Uiso 1 1 calc R
H28 H -0.0041 0.0712 0.1123 0.045 Uiso 1 1 calc R
H29 H 0.0020 0.1731 0.0342 0.045 Uiso 1 1 calc R
F5 F 0.1226(12) 0.7491(9) 0.2880(7) 0.072(3) Uani 1 1 d .
C1 C 0.1439(11) 0.2242(10) 0.3768(8) 0.024(2) Uani 1 1 d .
P2 P 0.6085(5) 0.1214(5) 0.2133(4) 0.0696(15) Uani 1 1 d .
C11 C -0.2330(11) 0.5262(11) -0.0268(8) 0.027(2) Uani 1 1 d .
C6 C -0.1911(12) 0.2889(11) 0.3320(8) 0.029(3) Uani 1 1 d .
F11 F 0.6461(12) -0.0168(10) 0.2387(9) 0.093(4) Uani 1 1 d .
C2 C 0.2002(14) 0.2841(12) 0.4297(9) 0.037(3) Uani 1 1 d .
F6 F 0.2303(13) 0.7724(12) 0.0655(7) 0.091(4) Uani 1 1 d .
C13 C 0.0915(12) 0.3705(12) -0.1368(8) 0.030(3) Uani 1 1 d .
C7 C -0.3145(12) 0.3924(13) 0.3565(9) 0.036(3) Uani 1 1 d .
F4 F 0.3123(11) 0.6719(11) 0.2128(10) 0.093(4) Uani 1 1 d .
F2 F 0.0367(11) 0.8533(11) 0.1434(10) 0.095(4) Uani 1 1 d .
C10 C -0.4065(13) 0.3431(13) 0.4259(10) 0.041(3) Uani 1 1 d .
H17 H -0.3649 0.2947 0.4876 0.061 Uiso 1 1 calc R
H18 H -0.4274 0.2935 0.3930 0.061 Uiso 1 1 calc R
H19 H -0.4853 0.4100 0.4408 0.061 Uiso 1 1 calc R
C14 C 0.1404(12) 0.3035(13) -0.2175(9) 0.036(3) Uani 1 1 d .
H36 H 0.2029 0.2226 -0.1920 0.055 Uiso 1 1 calc R
H37 H 0.1818 0.3447 -0.2704 0.055 Uiso 1 1 calc R
H38 H 0.0691 0.2984 -0.2438 0.055 Uiso 1 1 calc R
C12 C -0.3622(13) 0.5395(13) -0.0401(9) 0.039(3) Uani 1 1 d .
H33 H -0.4255 0.6095 -0.0152 0.058 Uiso 1 1 calc R
H34 H -0.3745 0.4677 -0.0034 0.058 Uiso 1 1 calc R
H35 H -0.3733 0.5501 -0.1107 0.058 Uiso 1 1 calc R
C8 C -0.3833(16) 0.4747(16) 0.2615(10) 0.073(6) Uani 1 1 d .
H11 H -0.4591 0.5423 0.2794 0.109 Uiso 1 1 calc R
H12 H -0.4094 0.4291 0.2280 0.109 Uiso 1 1 calc R
H13 H -0.3247 0.5048 0.2171 0.109 Uiso 1 1 calc R
C3 C 0.2294(16) 0.3845(13) 0.3576(10) 0.047(4) Uani 1 1 d .
H1 H 0.1492 0.4490 0.3323 0.070 Uiso 1 1 calc R
H2 H 0.2857 0.3526 0.3022 0.070 Uiso 1 1 calc R
H3 H 0.2719 0.4159 0.3923 0.070 Uiso 1 1 calc R
F7 F 0.6376(13) 0.1175(14) 0.3183(12) 0.139(7) Uani 1 1 d .
F8 F 0.4645(13) 0.1477(14) 0.2371(14) 0.141(7) Uani 1 1 d .
C9 C -0.2744(17) 0.4617(14) 0.4091(12) 0.055(4) Uani 1 1 d .
H14 H -0.2446 0.4136 0.4744 0.082 Uiso 1 1 calc R
H15 H -0.3476 0.5364 0.4172 0.082 Uiso 1 1 calc R
H16 H -0.2049 0.4802 0.3700 0.082 Uiso 1 1 calc R
C4 C 0.326(2) 0.1854(18) 0.4772(14) 0.080(7) Uani 1 1 d .
H4 H 0.3665 0.2222 0.5084 0.121 Uiso 1 1 calc R
H5 H 0.3853 0.1469 0.4257 0.121 Uiso 1 1 calc R
H6 H 0.3057 0.1254 0.5274 0.121 Uiso 1 1 calc R
C5 C 0.101(2) 0.3331(18) 0.5093(11) 0.072(6) Uani 1 1 d .
H7 H 0.0851 0.2676 0.5549 0.108 Uiso 1 1 calc R
H8 H 0.0218 0.3920 0.4789 0.108 Uiso 1 1 calc R
H9 H 0.1335 0.3716 0.5459 0.108 Uiso 1 1 calc R
F10 F 0.7546(15) 0.087(2) 0.1831(9) 0.175(10) Uani 1 1 d .
F9 F 0.5760(19) 0.127(2) 0.1076(11) 0.211(12) Uani 1 1 d .
F12 F 0.588(3) 0.2466(19) 0.181(3) 0.41(3) Uani 1 1 d .
O8 O 0.4136(10) 0.9285(9) 0.2816(7) 0.048(2) Uiso 1 1 d D
O9 O 0.7941(17) 0.9846(15) 0.0154(12) 0.106(5) Uiso 1 1 d .
O7 O 0.535(2) 0.8128(18) 0.1380(13) 0.147(8) Uiso 1 1 d D

loop_
_atom_site_aniso_label
_atom_site_aniso_U_11
_atom_site_aniso_U_22
_atom_site_aniso_U_33
_atom_site_aniso_U_23
_atom_site_aniso_U_13
_atom_site_aniso_U_12
Pt1 0.0252(3) 0.0238(2) 0.0219(2) 0.00168(17) -0.00152(16) -0.0107(2)
Pt2 0.0229(2) 0.0225(2) 0.0194(2) 0.00081(16) -0.00104(16) -0.00924(19)
Rh1 0.0216(5) 0.0231(5) 0.0198(4) -0.0001(3) -0.0018(3) -0.0096(4)
P1 0.040(2) 0.050(2) 0.0435(19) -0.0180(17) -0.0006(15) -0.0186(19)
O1 0.038(5) 0.030(5) 0.025(4) 0.004(3) -0.004(3) -0.017(4)
O4 0.017(4) 0.018(4) 0.025(4) 0.002(3) -0.001(3) -0.006(3)
O6 0.033(5) 0.028(5) 0.021(4) 0.000(3) -0.002(3) -0.014(4)
O3 0.024(4) 0.033(5) 0.020(4) -0.001(3) 0.001(3) -0.012(4)
O2 0.024(4) 0.024(4) 0.025(4) 0.001(3) 0.003(3) 0.000(4)
O5 0.021(4) 0.034(5) 0.030(4) -0.002(3) -0.003(3) -0.011(4)
F1 0.076(7) 0.056(6) 0.052(5) -0.012(4) -0.007(4) -0.037(5)
N2 0.035(6) 0.024(5) 0.024(5) -0.008(4) 0.002(4) -0.008(5)
N1 0.034(6) 0.034(6) 0.032(5) -0.005(4) -0.003(4) -0.016(5)
N5 0.029(6) 0.035(6) 0.025(5) 0.002(4) -0.002(4) -0.014(5)
N6 0.024(5) 0.023(5) 0.035(5) -0.005(4) -0.005(4) -0.007(4)
F3 0.055(6) 0.068(7) 0.081(6) -0.036(5) 0.008(5) -0.037(5)
N4 0.029(6) 0.017(5) 0.038(5) -0.007(4) -0.003(4) -0.003(4)
N3 0.034(6) 0.038(6) 0.022(5) -0.003(4) -0.004(4) -0.021(5)
F5 0.117(10) 0.059(6) 0.055(5) -0.022(5) 0.019(5) -0.051(7)
C1 0.025(6) 0.023(6) 0.027(5) 0.000(4) -0.010(4) -0.013(5)
P2 0.061(3) 0.054(3) 0.099(4) 0.024(3) -0.043(3) -0.036(3)
C11 0.027(6) 0.031(7) 0.025(5) 0.001(5) -0.004(4) -0.016(5)
C6 0.028(7) 0.028(6) 0.026(5) 0.000(5) 0.002(5) -0.010(5)
F11 0.093(10) 0.046(6) 0.124(10) -0.025(6) -0.036(7) -0.001(6)
C2 0.055(9) 0.034(7) 0.028(6) 0.005(5) -0.010(6) -0.027(7)
F6 0.144(12) 0.115(10) 0.059(6) -0.039(6) 0.023(6) -0.092(9)
C13 0.029(7) 0.041(7) 0.020(5) -0.008(5) 0.000(4) -0.014(6)
C7 0.019(6) 0.042(8) 0.040(7) -0.003(6) 0.003(5) -0.010(6)
F4 0.050(7) 0.074(8) 0.154(11) -0.014(7) -0.041(7) -0.016(6)
F2 0.063(8) 0.087(9) 0.137(10) 0.001(7) -0.036(7) -0.036(7)
C10 0.026(7) 0.040(8) 0.045(7) -0.005(6) 0.005(5) -0.008(6)
C14 0.027(7) 0.049(8) 0.033(6) -0.012(6) 0.007(5) -0.017(6)
C12 0.041(8) 0.039(8) 0.037(7) 0.005(6) -0.008(6) -0.021(7)
C8 0.054(11) 0.070(12) 0.034(8) 0.008(7) 0.008(7) 0.018(9)
C3 0.073(11) 0.042(8) 0.041(7) 0.004(6) -0.018(7) -0.041(9)
F7 0.082(10) 0.130(12) 0.185(14) -0.113(11) -0.064(9) 0.037(9)
F8 0.055(8) 0.126(13) 0.247(19) -0.084(13) -0.061(10) 0.000(8)
C9 0.061(11) 0.039(9) 0.067(10) -0.022(7) 0.012(8) -0.022(8)
C4 0.095(16) 0.090(15) 0.078(12) 0.036(11) -0.055(11) -0.070(14)
C5 0.116(17) 0.102(16) 0.036(8) -0.022(8) 0.013(9) -0.082(15)
F10 0.121(13) 0.37(3) 0.077(8) 0.030(12) -0.031(8) -0.176(17)
F9 0.171(18) 0.41(3) 0.087(10) 0.048(14) -0.074(11) -0.18(2)
F12 0.43(4) 0.142(18) 0.73(6) 0.26(3) -0.51(5) -0.21(2)

loop_
_atom_type_symbol
_atom_type_description
_atom_type_scat_dispersion_real
_atom_type_scat_dispersion_imag
_atom_type_scat_source
C C 0.0033 0.0016 'International Tables Vol C Tables 4.2.6.8 and 6.1.1.4'
H H 0.0000 0.0000 'International Tables Vol C Tables 4.2.6.8 and 6.1.1.4'
F F 0.0171 0.0103 'International Tables Vol C Tables 4.2.6.8 and 6.1.1.4'
N N 0.0061 0.0033 'International Tables Vol C Tables 4.2.6.8 and 6.1.1.4'
O O 0.0106 0.0060 'International Tables Vol C Tables 4.2.6.8 and 6.1.1.4'
P P 0.1023 0.0942 'International Tables Vol C Tables 4.2.6.8 and 6.1.1.4'
Pt Pt -1.7033 8.3905 'International Tables Vol C Tables 4.2.6.8 and 6.1.1.4'
Rh Rh -1.1178 0.9187 'International Tables Vol C Tables 4.2.6.8 and 6.1.1.4'

loop_
_geom_angle_atom_site_label_1
_geom_angle_atom_site_label_2
_geom_angle_atom_site_label_3
_geom_angle
_geom_angle_site_symmetry_1
_geom_angle_site_symmetry_3
O1 Pt1 N2 88.0(4) . .
O1 Pt1 N1 175.9(3) . .
N2 Pt1 N1 92.4(4) . .
O1 Pt1 O2 89.6(4) . .
N2 Pt1 O2 175.1(3) . .
N1 Pt1 O2 89.6(4) . .
O1 Pt1 Pt2 82.8(2) . .
N2 Pt1 Pt2 101.7(3) . .
N1 Pt1 Pt2 101.1(3) . .
O2 Pt1 Pt2 82.4(2) . .
O1 Pt1 Pt1 90.8(2) . 2_556
N2 Pt1 Pt1 86.8(3) . 2_556
N1 Pt1 Pt1 85.1(3) . 2_556
O2 Pt1 Pt1 88.9(2) . 2_556
Pt2 Pt1 Pt1 169.13(3) . 2_556
N6 Pt2 N5 91.9(4) . .
N6 Pt2 N4 174.2(4) . .
N5 Pt2 N4 87.5(4) . .
N6 Pt2 N3 89.1(4) . .
N5 Pt2 N3 175.9(4) . .
N4 Pt2 N3 91.2(4) . .
N6 Pt2 Rh1 85.5(3) . .
N5 Pt2 Rh1 86.9(3) . .
N4 Pt2 Rh1 88.7(3) . .
N3 Pt2 Rh1 89.1(3) . .
N6 Pt2 Pt1 77.1(3) . .
N5 Pt2 Pt1 78.0(3) . .
N4 Pt2 Pt1 108.3(3) . .
N3 Pt2 Pt1 106.2(3) . .
Rh1 Pt2 Pt1 156.45(3) . .
O4 Rh1 O3 91.5(3) . .
O4 Rh1 O5 89.3(3) . .
O3 Rh1 O5 176.7(3) . .
O4 Rh1 O6 176.7(3) . .
O3 Rh1 O6 89.8(3) . .
O5 Rh1 O6 89.2(3) . .
O4 Rh1 Rh1 89.4(2) . 2_565
O3 Rh1 Rh1 87.7(2) . 2_565
O5 Rh1 Rh1 89.1(2) . 2_565
O6 Rh1 Rh1 87.6(2) . 2_565
O4 Rh1 Pt2 89.2(2) . .
O3 Rh1 Pt2 90.6(2) . .
O5 Rh1 Pt2 92.7(2) . .
O6 Rh1 Pt2 93.8(2) . .
Rh1 Rh1 Pt2 177.75(6) 2_565 .
F4 P1 F5 89.6(7) . .
F4 P1 F6 91.2(8) . .
F5 P1 F6 179.3(8) . .
F4 P1 F3 89.9(6) . .
F5 P1 F3 89.2(5) . .
F6 P1 F3 90.8(5) . .
F4 P1 F2 178.2(8) . .
F5 P1 F2 89.0(7) . .
F6 P1 F2 90.2(7) . .
F3 P1 F2 91.2(6) . .
F4 P1 F1 91.5(6) . .
F5 P1 F1 89.8(5) . .
F6 P1 F1 90.2(5) . .
F3 P1 F1 178.3(6) . .
F2 P1 F1 87.3(6) . .
C1 O1 Pt1 124.3(7) . .
C13 O4 Rh1 119.2(7) . .
C13 O6 Rh1 119.4(7) 2_565 .
C11 O3 Rh1 120.5(7) . .
C6 O2 Pt1 123.6(7) . .
C11 O5 Rh1 118.7(7) 2_565 .
Pt1 N2 H24 109.5 . .
Pt1 N2 H25 109.5 . .
H24 N2 H25 109.5 . .
Pt1 N2 H26 109.5 . .
H24 N2 H26 109.5 . .
H25 N2 H26 109.5 . .
Pt1 N1 H21 109.5 . .
Pt1 N1 H22 109.5 . .
H21 N1 H22 109.5 . .
Pt1 N1 H23 109.5 . .
H21 N1 H23 109.5 . .
H22 N1 H23 109.5 . .
C1 N5 Pt2 131.5(8) . .
C1 N5 H10 114.2 . .
Pt2 N5 H10 114.3 . .
C6 N6 Pt2 131.4(8) . .
C6 N6 H20 114.3 . .
Pt2 N6 H20 114.3 . .
Pt2 N4 H30 109.5 . .
Pt2 N4 H31 109.5 . .
H30 N4 H31 109.5 . .
Pt2 N4 H32 109.5 . .
H30 N4 H32 109.5 . .
H31 N4 H32 109.5 . .
Pt2 N3 H27 109.5 . .
Pt2 N3 H28 109.5 . .
H27 N3 H28 109.5 . .
Pt2 N3 H29 109.5 . .
H27 N3 H29 109.5 . .
H28 N3 H29 109.5 . .
N5 C1 O1 122.4(10) . .
N5 C1 C2 122.4(10) . .
O1 C1 C2 115.1(9) . .
F12 P2 F7 92.1(16) . .
F12 P2 F8 94.6(15) . .
F7 P2 F8 95.8(9) . .
F12 P2 F9 87.6(16) . .
F7 P2 F9 178.8(11) . .
F8 P2 F9 83.1(9) . .
F12 P2 F11 173(2) . .
F7 P2 F11 90.6(8) . .
F8 P2 F11 91.7(8) . .
F9 P2 F11 89.8(11) . .
F12 P2 F10 88.7(17) . .
F7 P2 F10 88.4(8) . .
F8 P2 F10 174.6(10) . .
F9 P2 F10 92.8(10) . .
F11 P2 F10 84.7(10) . .
O3 C11 O5 124.0(11) . 2_565
O3 C11 C12 117.8(10) . .
O5 C11 C12 118.2(10) 2_565 .
O2 C6 N6 122.8(11) . .
O2 C6 C7 116.1(10) . .
N6 C6 C7 121.0(10) . .
C5 C2 C3 110.8(13) . .
C5 C2 C1 106.3(12) . .
C3 C2 C1 111.6(10) . .
C5 C2 C4 110.2(13) . .
C3 C2 C4 109.9(13) . .
C1 C2 C4 107.9(12) . .
O4 C13 O6 124.3(10) . 2_565
O4 C13 C14 120.6(12) . .
O6 C13 C14 115.0(10) 2_565 .
C9 C7 C6 105.9(11) . .
C9 C7 C8 110.0(14) . .
C6 C7 C8 111.5(11) . .
C9 C7 C10 109.9(11) . .
C6 C7 C10 110.1(11) . .
C8 C7 C10 109.4(12) . .
C7 C10 H17 109.5 . .
C7 C10 H18 109.5 . .
H17 C10 H18 109.5 . .
C7 C10 H19 109.5 . .
H17 C10 H19 109.5 . .
H18 C10 H19 109.5 . .
C13 C14 H36 109.5 . .
C13 C14 H37 109.5 . .
H36 C14 H37 109.5 . .
C13 C14 H38 109.5 . .
H36 C14 H38 109.5 . .
H37 C14 H38 109.5 . .
C11 C12 H33 109.5 . .
C11 C12 H34 109.5 . .
H33 C12 H34 109.5 . .
C11 C12 H35 109.5 . .
H33 C12 H35 109.5 . .
H34 C12 H35 109.5 . .
C7 C8 H11 109.5 . .
C7 C8 H12 109.5 . .
H11 C8 H12 109.5 . .
C7 C8 H13 109.5 . .
H11 C8 H13 109.5 . .
H12 C8 H13 109.5 . .
C2 C3 H1 109.5 . .
C2 C3 H2 109.5 . .
H1 C3 H2 109.5 . .
C2 C3 H3 109.5 . .
H1 C3 H3 109.5 . .
H2 C3 H3 109.5 . .
C7 C9 H14 109.5 . .
C7 C9 H15 109.5 . .
H14 C9 H15 109.5 . .
C7 C9 H16 109.5 . .
H14 C9 H16 109.5 . .
H15 C9 H16 109.5 . .
C2 C4 H4 109.5 . .
C2 C4 H5 109.5 . .
H4 C4 H5 109.5 . .
C2 C4 H6 109.5 . .
H4 C4 H6 109.5 . .
H5 C4 H6 109.5 . .
C2 C5 H7 109.5 . .
C2 C5 H8 109.5 . .
H7 C5 H8 109.5 . .
C2 C5 H9 109.5 . .
H7 C5 H9 109.5 . .
H8 C5 H9 109.5 . .

loop_
_geom_bond_atom_site_label_1
_geom_bond_atom_site_label_2
_geom_bond_distance
_geom_bond_site_symmetry_2
Pt1 O1 2.025(9) .
Pt1 N2 2.030(10) .
Pt1 N1 2.035(10) .
Pt1 O2 2.048(8) .
Pt1 Pt2 2.9376(7) .
Pt1 Pt1 3.0893(9) 2_556
Pt2 N6 2.003(10) .
Pt2 N5 2.015(10) .
Pt2 N4 2.065(10) .
Pt2 N3 2.071(9) .
Pt2 Rh1 2.7460(10) .
Rh1 O4 2.005(7) .
Rh1 O3 2.035(8) .
Rh1 O5 2.038(8) .
Rh1 O6 2.040(8) .
Rh1 Rh1 2.3832(17) 2_565
P1 F4 1.550(11) .
P1 F5 1.574(9) .
P1 F6 1.582(10) .
P1 F3 1.603(10) .
P1 F2 1.603(12) .
P1 F1 1.611(9) .
O1 C1 1.304(13) .
O4 C13 1.287(13) .
O6 C13 1.289(15) 2_565
O3 C11 1.282(13) .
O2 C6 1.270(13) .
O5 C11 1.288(13) 2_565
N2 H24 0.9100 .
N2 H25 0.9100 .
N2 H26 0.9100 .
N1 H21 0.9100 .
N1 H22 0.9100 .
N1 H23 0.9100 .
N5 C1 1.292(13) .
N5 H10 0.8800 .
N6 C6 1.295(14) .
N6 H20 0.8800 .
N4 H30 0.9100 .
N4 H31 0.9100 .
N4 H32 0.9100 .
N3 H27 0.9100 .
N3 H28 0.9100 .
N3 H29 0.9100 .
C1 C2 1.538(16) .
P2 F12 1.453(17) .
P2 F7 1.534(14) .
P2 F8 1.549(15) .
P2 F9 1.554(16) .
P2 F11 1.565(12) .
P2 F10 1.569(16) .
C11 O5 1.288(13) 2_565
C11 C12 1.464(17) .
C6 C7 1.531(17) .
C2 C5 1.51(2) .
C2 C3 1.537(17) .
C2 C4 1.57(2) .
C13 O6 1.289(15) 2_565
C13 C14 1.473(16) .
C7 C9 1.51(2) .
C7 C8 1.550(18) .
C7 C10 1.551(17) .
C10 H17 0.9800 .
C10 H18 0.9800 .
C10 H19 0.9800 .
C14 H36 0.9800 .
C14 H37 0.9800 .
C14 H38 0.9800 .
C12 H33 0.9800 .
C12 H34 0.9800 .
C12 H35 0.9800 .
C8 H11 0.9800 .
C8 H12 0.9800 .
C8 H13 0.9800 .
C3 H1 0.9800 .
C3 H2 0.9800 .
C3 H3 0.9800 .
C9 H14 0.9800 .
C9 H15 0.9800 .
C9 H16 0.9800 .
C4 H4 0.9800 .
C4 H5 0.9800 .
C4 H6 0.9800 .
C5 H7 0.9800 .
C5 H8 0.9800 .
C5 H9 0.9800 .
